data_7121098
loop_
_publ_author_name
'Nolla-Saltiel, Roberto'
'Geer, Ana M.'
'Lewis, William'
'Blake, Alexander J.'
'Kays, Deborah L.'

_publ_section_title
;
 Dehydrogenation of dimethylamine-borane mediated by Group 1 pincer
 complexes.
;
_journal_issue 15
_journal_name_full 'Chemical communications (Cambridge, England)'
_journal_page_first 1825
_journal_page_last 1828
_journal_paper_doi 10.1039/c7cc08385h
_journal_volume 54
_journal_year 2018
_chemical_formula_moiety 'K, C2 H12 B2 N'
_chemical_formula_sum 'C2 H12 B2 K N'
_chemical_formula_weight 110.85
_space_group_crystal_system monoclinic
_space_group_IT_number 14
_space_group_name_Hall '-P 2yn'
_space_group_name_H-M_alt 'P 1 21/n 1'
_symmetry_space_group_name_Hall '-P 2yn'
_symmetry_space_group_name_H-M 'P 1 21/n 1'
_atom_sites_solution_hydrogens geom
_atom_sites_solution_primary iterative
_atom_sites_solution_secondary difmap
_audit_creation_date 2017-09-21
_audit_creation_method
;
Olex2 1.2
(compiled 2017.08.10 svn.r3458 for OlexSys, GUI svn.r5381)
;
_audit_update_record
;
2017-10-25 deposited with the CCDC.
2018-01-04 downloaded from the CCDC.
;
_cell_angle_alpha 90
_cell_angle_beta 91.402(3)
_cell_angle_gamma 90
_cell_formula_units_Z 16
_cell_length_a 9.6343(3)
_cell_length_b 22.8460(8)
_cell_length_c 13.1641(4)
_cell_measurement_reflns_used 5916
_cell_measurement_temperature 120(2)
_cell_measurement_theta_max 73.2280
_cell_measurement_theta_min 4.9840
_cell_volume 2896.62(16)
_computing_cell_refinement 'CrysAlisPro 1.171.38.46 (Rigaku OD, 2015)'
_computing_data_collection 'CrysAlisPro 1.171.38.46 (Rigaku OD, 2015)'
_computing_data_reduction 'CrysAlisPro 1.171.38.46 (Rigaku OD, 2015)'
_computing_molecular_graphics 'Olex2 (Dolomanov et al., 2009)'
_computing_publication_material 'Olex2 (Dolomanov et al., 2009)'
_computing_structure_refinement 'ShelXL (Sheldrick, 2015)'
_computing_structure_solution 'olex2.solve (Bourhis et al., 2015)'
_diffrn_ambient_environment N~2~
_diffrn_ambient_temperature 120(2)
_diffrn_crystal_treatment 'flash frozen in gaseous N2'
_diffrn_detector 'CCD area detector'
_diffrn_detector_area_resol_mean 5.2349
_diffrn_detector_type 'Agilent Diffraction Atlas S2 detector'
_diffrn_measured_fraction_theta_full 0.999
_diffrn_measured_fraction_theta_max 0.972
_diffrn_measurement_details
;
List of Runs (angles in degrees, time in seconds):

  # Type    Start    End  Width  t~exp~   \w     \q     \k     \f   Frames
#--------------------------------------------------------------------------
  1  \w    -50.00  34.00   1.00   10.00    --  -38.50  38.00  30.00   84
  2  \w    -94.00  -2.00   1.00   10.00    --  -38.50 125.00-180.00   92
  3  \w   -117.00  -2.00   1.00   10.00    --  -38.50 -19.00-150.00  115
  4  \w     33.00  98.00   1.00   40.00    --  104.50 -45.00   0.00   65
  5  \w     30.00  91.00   1.00   40.00    --  104.50 -30.00-180.00   61
  6  \w     30.00  91.00   1.00   40.00    --  104.50 -30.00 -60.00   61
  7  \w     23.00 109.00   1.00   40.00    --  104.50 -94.00-120.00   86
  8  \w     33.00  98.00   1.00   40.00    --  104.50 -45.00-120.00   65
  9  \w     33.00  98.00   1.00   40.00    --  104.50 -45.00  30.00   65
 10  \w     40.00  90.00   1.00   40.00    --  104.50 -30.00-150.00   50
 11  \w     75.00 102.00   1.00   40.00    --  104.50  77.00 -60.00   27
 12  \w    104.00 170.00   1.00   40.00    --  104.50  77.00 -60.00   66
 13  \w     45.00  88.00   1.00   40.00    --  104.50 -94.00-180.00   43
 14  \w     59.00  88.00   1.00   40.00    --  104.50 -30.00  60.00   29
;
_diffrn_measurement_device '\k-geometry diffractometer'
_diffrn_measurement_device_type 'SuperNova, Atlas S2'
_diffrn_measurement_method '\w scans'
_diffrn_measurement_specimen_support 'MiTeGen micromount'
_diffrn_orient_matrix_type 'CrysAlisPro convention (1999,Acta A55,543-557)'
_diffrn_orient_matrix_UB_11 -0.1167928000
_diffrn_orient_matrix_UB_12 0.0121518000
_diffrn_orient_matrix_UB_13 0.0750542000
_diffrn_orient_matrix_UB_21 0.0647821000
_diffrn_orient_matrix_UB_22 0.0600678000
_diffrn_orient_matrix_UB_23 0.0252658000
_diffrn_orient_matrix_UB_31 -0.0879614000
_diffrn_orient_matrix_UB_32 0.0281384000
_diffrn_orient_matrix_UB_33 -0.0862326000
_diffrn_radiation_collimation 'focusing mirrors'
_diffrn_radiation_monochromator mirror
_diffrn_radiation_probe x-ray
_diffrn_radiation_type CuK\a
_diffrn_radiation_wavelength 1.54184
_diffrn_radiation_wavelength_determination fundamental
_diffrn_reflns_av_R_equivalents 0.0558
_diffrn_reflns_av_unetI/netI 0.0528
_diffrn_reflns_Laue_measured_fraction_full 0.999
_diffrn_reflns_Laue_measured_fraction_max 0.972
_diffrn_reflns_limit_h_max 11
_diffrn_reflns_limit_h_min -11
_diffrn_reflns_limit_k_max 28
_diffrn_reflns_limit_k_min -24
_diffrn_reflns_limit_l_max 10
_diffrn_reflns_limit_l_min -16
_diffrn_reflns_number 16081
_diffrn_reflns_point_group_measured_fraction_full 0.999
_diffrn_reflns_point_group_measured_fraction_max 0.972
_diffrn_reflns_theta_full 67.684
_diffrn_reflns_theta_max 73.851
_diffrn_reflns_theta_min 3.870
_diffrn_source 'microfocus sealed tube'
_diffrn_source_current 0.8
_diffrn_source_power 0.04
_diffrn_source_target Cu
_diffrn_source_type 'Agilent Diffraction microfocus tube'
_diffrn_source_voltage 50
_exptl_absorpt_coefficient_mu 5.437
_exptl_absorpt_correction_T_max 1.000
_exptl_absorpt_correction_T_min 0.673
_exptl_absorpt_correction_type gaussian
_exptl_absorpt_process_details
;
CrysAlisPro 1.171.38.46 (Rigaku Oxford Diffraction, 2015)
Numerical absorption correction based on gaussian integration over
            a multifaceted crystal model
Empirical absorption correction using spherical harmonics,
 implemented in SCALE3 ABSPACK scaling algorithm.
;
_exptl_crystal_colour 'clear colourless'
_exptl_crystal_colour_lustre clear
_exptl_crystal_colour_primary colourless
_exptl_crystal_density_diffrn 1.017
_exptl_crystal_description needle
_exptl_crystal_F_000 960
_exptl_crystal_size_max 0.525
_exptl_crystal_size_mid 0.135
_exptl_crystal_size_min 0.07
_refine_diff_density_max 1.089
_refine_diff_density_min -1.223
_refine_diff_density_rms 0.081
_refine_ls_extinction_coef 0.0011(2)
_refine_ls_extinction_expression Fc^*^=kFc[1+0.001xFc^2^\l^3^/sin(2\q)]^-1/4^
_refine_ls_extinction_method 'SHELXL-2016/6 (Sheldrick 2016)'
_refine_ls_goodness_of_fit_ref 1.083
_refine_ls_hydrogen_treatment constr
_refine_ls_matrix_type full
_refine_ls_number_parameters 284
_refine_ls_number_reflns 5696
_refine_ls_number_restraints 72
_refine_ls_restrained_S_all 1.078
_refine_ls_R_factor_all 0.1098
_refine_ls_R_factor_gt 0.0867
_refine_ls_shift/su_max 0.000
_refine_ls_shift/su_mean 0.000
_refine_ls_structure_factor_coef Fsqd
_refine_ls_weighting_details 'w=1/[\s^2^(Fo^2^)+(0.0973P)^2^+4.9101P] where P=(Fo^2^+2Fc^2^)/3'
_refine_ls_weighting_scheme calc
_refine_ls_wR_factor_gt 0.2180
_refine_ls_wR_factor_ref 0.2395
_reflns_Friedel_coverage 0.000
_reflns_number_gt 4208
_reflns_number_total 5696
_reflns_threshold_expression 'I > 2\s(I)'
_cod_data_source_file c7cc08385h2.cif
_cod_data_source_block brnalh
_cod_depositor_comments 'Adding full bibliography for 7121096--7121101.cif.'
_cod_original_cell_volume 2896.63(17)
_cod_database_code 7121098
_nottingham_internal_coll_name BRNALH
_nottingham_internal_coll_number 17093
_nottingham_internal_coll_client RN/DLK
_nottingham_internal_coll_type custom
_nottingham_internal_coll_frame_method '\w scans'
_nottingham_internal_coll_frame_time '10.00, 40.00'
_nottingham_internal_coll_frame_width 1.00
_nottingham_internal_coll_user pcxrn3
_nottingham_internal_coll_date 19/06/2017
_nottingham_internal_coll_location NOTTS
_nottingham_internal_coll_instrument 'GVB, PL13110001'
_nottingham_internal_process_date 20/06/2017
_nottingham_internal_process_user pcxrn3
_nottingham_internal_solution_date 20/06/2017
_nottingham_internal_solution_user pcxrn3
_nottingham_internal_refinement_date 07/09/2017
_nottingham_internal_refinement_user pcxrn3
_nottingham_internal_self_archive_date 07/09/2017
_nottingham_internal_self_validation_date 07/09/2017
_nottingham_internal_self_validation_user pcxrn3
_shelx_shelxl_version_number 2016/6
_chemical_oxdiff_formula 'C2 H12 B2 K N'
_chemical_oxdiff_usercomment 'BRNALH #17093 GVB-1367 IN FOMBLIN FILM ON MICROMOUNT FOR RN/DLK'
_shelx_space_group_comment
;
The symmetry employed for this shelxl refinement is uniquely defined
by the following loop, which should always be used as a source of
symmetry information in preference to the above space-group names.
They are only intended as comments.
;
_reflns_odcompleteness_completeness 99.87
_reflns_odcompleteness_iscentric 1
_reflns_odcompleteness_theta 66.97
_olex2_refinement_description
;
1. Fixed Uiso
 At 1.5 times of:
  All B(H,H,H) groups, All C(H,H,H) groups
2. Restrained distances
 N3-C5 \\sim N3A-C5A \\sim N3-C6 \\sim N3A-C6A
 with sigma of 0.02
 N3A-B5A \\sim N3-B5 \\sim N3A-B6A \\sim N3-B6
 with sigma of 0.02
3. Rigid body (RIGU) restrains
 N3, C5, C6, B5, B6, H5A, H5B, H5C, H6A, H6B, H6C, H5D, H5E, H5F, H6D, H6E,
 H6F, N3A, C6A, B6A, B5A, C5A, H6AA, H6AB, H6AC, H6AD, H6AE, H6AF, H5AA, H5AB,
 H5AC, H5AD, H5AE, H5AF
 with sigma for 1-2 distances of 0.004 and sigma for 1-3 distances of 0.004
4. Others
 Sof(N3A)=Sof(C6A)=Sof(H6AA)=Sof(H6AB)=Sof(H6AC)=Sof(B6A)=Sof(H6AD)=Sof(H6AE)=
 Sof(H6AF)=Sof(B5A)=Sof(H5AA)=Sof(H5AB)=Sof(H5AC)=Sof(C5A)=Sof(H5AD)=Sof(H5AE)=
 Sof(H5AF)=1-FVAR(1)
 Sof(N3)=Sof(C5)=Sof(H5A)=Sof(H5B)=Sof(H5C)=Sof(C6)=Sof(H6A)=Sof(H6B)=Sof(H6C)=
 Sof(B5)=Sof(H5D)=Sof(H5E)=Sof(H5F)=Sof(B6)=Sof(H6D)=Sof(H6E)=Sof(H6F)=FVAR(1)
5.a Idealised Me refined as rotating group:
 C1(H1A,H1B,H1C), C2(H2A,H2B,H2C), C3(H3A,H3B,H3C), C4(H4A,H4B,H4C), C5(H5A,
 H5B,H5C), C6(H6A,H6B,H6C), C7(H7A,H7B,H7C), C8(H8A,H8B,H8C), B1(H1D,H1E,H1F),
 B2(H2D,H2E,H2F), B3(H3D,H3E,H3F), B4(H4D,H4E,H4F), B5(H5D,H5E,H5F), B6(H6D,H6E,
 H6F), B7(H7D,H7E,H7F), B8(H8D,H8E,H8F), C6A(H6AA,H6AB,H6AC), B6A(H6AD,H6AE,
 H6AF), B5A(H5AA,H5AB,H5AC), C5A(H5AD,H5AE,H5AF)
;
_olex2_exptl_crystal_mounting_method "'in fomblin film on a micromount"
_olex2_submission_special_instructions 'No special instructions were received'
_oxdiff_exptl_absorpt_empirical_details
;
Empirical correction (ABSPACK) includes:
- Absorption correction using spherical harmonics
- Frame scaling
;
_oxdiff_exptl_absorpt_empirical_full_max 2.575
_oxdiff_exptl_absorpt_empirical_full_min 0.434

loop_
_space_group_symop_operation_xyz
'x, y, z'
'-x+1/2, y+1/2, -z+1/2'
'-x, -y, -z'
'x-1/2, -y-1/2, z-1/2'

loop_
_atom_site_label
_atom_site_type_symbol
_atom_site_fract_x
_atom_site_fract_y
_atom_site_fract_z
_atom_site_U_iso_or_equiv
_atom_site_adp_type
_atom_site_occupancy
_atom_site_site_symmetry_order
_atom_site_calc_flag
_atom_site_refinement_flags_posn
_atom_site_refinement_flags_adp
_atom_site_refinement_flags_occupancy
_atom_site_disorder_assembly
_atom_site_disorder_group
K1 K 0.22973(12) 0.66000(5) 0.36631(9) 0.0590(3) Uani 1 1 d . . . . .
K2 K 0.94110(14) 0.73759(5) 0.58797(8) 0.0625(4) Uani 1 1 d . . . . .
K3 K 0.48721(14) 0.72594(8) 0.63656(9) 0.0865(5) Uani 1 1 d . . . . .
K4 K 0.67439(15) 0.54021(7) 0.58892(12) 0.0853(5) Uani 1 1 d . . . . .
N1 N 0.2637(3) 0.83084(15) 0.3965(3) 0.0405(8) Uani 1 1 d . . . . .
N2 N 0.7420(4) 0.67229(15) 0.3592(3) 0.0406(8) Uani 1 1 d . . . . .
N3 N 0.2093(8) 0.5755(4) 0.6539(6) 0.0452(17) Uani 0.696(10) 1 d D U P A 1
N4 N 0.7336(4) 0.42852(16) 0.8736(3) 0.0408(8) Uani 1 1 d . . . . .
C1 C 0.1395(6) 0.8672(2) 0.4127(4) 0.0621(13) Uani 1 1 d . . . . .
H1A H 0.145851 0.885146 0.480248 0.093 Uiso 1 1 calc GR . . . .
H1B H 0.056215 0.842694 0.407580 0.093 Uiso 1 1 calc GR . . . .
H1C H 0.134123 0.898001 0.360843 0.093 Uiso 1 1 calc GR . . . .
C2 C 0.3876(6) 0.8689(3) 0.4029(4) 0.0665(15) Uani 1 1 d . . . . .
H2A H 0.382080 0.898334 0.348836 0.100 Uiso 1 1 calc GR . . . .
H2B H 0.471259 0.845094 0.394978 0.100 Uiso 1 1 calc GR . . . .
H2C H 0.391580 0.888458 0.469159 0.100 Uiso 1 1 calc GR . . . .
C3 C 0.6444(5) 0.7087(3) 0.2998(5) 0.0656(14) Uani 1 1 d . . . . .
H3A H 0.674750 0.711033 0.229419 0.098 Uiso 1 1 calc GR . . . .
H3B H 0.641646 0.748048 0.329152 0.098 Uiso 1 1 calc GR . . . .
H3C H 0.551546 0.691190 0.301155 0.098 Uiso 1 1 calc GR . . . .
C4 C 0.7452(6) 0.6137(2) 0.3137(4) 0.0658(14) Uani 1 1 d . . . . .
H4A H 0.653337 0.595627 0.317954 0.099 Uiso 1 1 calc GR . . . .
H4B H 0.813819 0.589553 0.350512 0.099 Uiso 1 1 calc GR . . . .
H4C H 0.770735 0.616858 0.242318 0.099 Uiso 1 1 calc GR . . . .
C5 C 0.0974(9) 0.5465(5) 0.5915(9) 0.088(3) Uani 0.696(10) 1 d D U P A 1
H5A H 0.119509 0.504919 0.583521 0.132 Uiso 0.696(10) 1 calc GR U P A 1
H5B H 0.090778 0.565088 0.524416 0.132 Uiso 0.696(10) 1 calc GR U P A 1
H5C H 0.008602 0.550505 0.625528 0.132 Uiso 0.696(10) 1 calc GR U P A 1
C6 C 0.2141(12) 0.5472(4) 0.7539(7) 0.067(3) Uani 0.696(10) 1 d D U P A 1
H6A H 0.123226 0.550771 0.785228 0.100 Uiso 0.696(10) 1 calc GR U P A 1
H6B H 0.284772 0.566291 0.797252 0.100 Uiso 0.696(10) 1 calc GR U P A 1
H6C H 0.237362 0.505767 0.745981 0.100 Uiso 0.696(10) 1 calc GR U P A 1
C7 C 0.6083(6) 0.4496(3) 0.9235(4) 0.0670(14) Uani 1 1 d . . . . .
H7A H 0.611208 0.492379 0.928325 0.100 Uiso 1 1 calc GR . . . .
H7B H 0.604384 0.432782 0.991892 0.100 Uiso 1 1 calc GR . . . .
H7C H 0.525843 0.437655 0.883691 0.100 Uiso 1 1 calc GR . . . .
C8 C 0.8551(6) 0.4490(2) 0.9349(4) 0.0647(14) Uani 1 1 d . . . . .
H8A H 0.850452 0.433073 1.003862 0.097 Uiso 1 1 calc GR . . . .
H8B H 0.854571 0.491894 0.937988 0.097 Uiso 1 1 calc GR . . . .
H8C H 0.940691 0.435701 0.903503 0.097 Uiso 1 1 calc GR . . . .
B1 B 0.2541(6) 0.8020(3) 0.2875(4) 0.0515(13) Uani 1 1 d . . . . .
H1D H 0.173943 0.775622 0.283604 0.077 Uiso 1 1 calc GR . . . .
H1E H 0.339096 0.779822 0.275391 0.077 Uiso 1 1 calc GR . . . .
H1F H 0.243181 0.832742 0.235999 0.077 Uiso 1 1 calc GR . . . .
B2 B 0.2713(6) 0.7822(2) 0.4816(4) 0.0493(12) Uani 1 1 d . . . . .
H2D H 0.288124 0.800698 0.547949 0.074 Uiso 1 1 calc GR . . . .
H2E H 0.347194 0.755071 0.467517 0.074 Uiso 1 1 calc GR . . . .
H2F H 0.183330 0.760709 0.482167 0.074 Uiso 1 1 calc GR . . . .
B3 B 0.6928(6) 0.6681(2) 0.4729(4) 0.0542(13) Uani 1 1 d . . . . .
H3D H 0.600323 0.650256 0.474067 0.081 Uiso 1 1 calc GR . . . .
H3E H 0.689129 0.707422 0.502388 0.081 Uiso 1 1 calc GR . . . .
H3F H 0.758474 0.643973 0.512552 0.081 Uiso 1 1 calc GR . . . .
B4 B 0.8917(5) 0.7004(3) 0.3539(4) 0.0512(12) Uani 1 1 d . . . . .
H4D H 0.955699 0.679214 0.399735 0.077 Uiso 1 1 calc GR . . . .
H4E H 0.887422 0.741569 0.374581 0.077 Uiso 1 1 calc GR . . . .
H4F H 0.924591 0.697857 0.284227 0.077 Uiso 1 1 calc GR . . . .
B5 B 0.171(2) 0.6409(5) 0.6663(15) 0.073(5) Uani 0.696(10) 1 d D U P A 1
H5D H 0.076802 0.643933 0.692808 0.110 Uiso 0.696(10) 1 calc GR U P A 1
H5E H 0.173927 0.660433 0.600159 0.110 Uiso 0.696(10) 1 calc GR U P A 1
H5F H 0.236873 0.659553 0.713784 0.110 Uiso 0.696(10) 1 calc GR U P A 1
B6 B 0.3533(10) 0.5673(7) 0.6026(10) 0.080(4) Uani 0.696(10) 1 d D U P A 1
H6D H 0.422693 0.592289 0.636746 0.120 Uiso 0.696(10) 1 calc GR U P A 1
H6E H 0.344995 0.578253 0.530694 0.120 Uiso 0.696(10) 1 calc GR U P A 1
H6F H 0.382046 0.526283 0.608228 0.120 Uiso 0.696(10) 1 calc GR U P A 1
B7 B 0.7408(6) 0.4567(2) 0.7644(4) 0.0448(11) Uani 1 1 d . . . . .
H7D H 0.738186 0.499445 0.770187 0.067 Uiso 1 1 calc GR . . . .
H7E H 0.661461 0.443326 0.722529 0.067 Uiso 1 1 calc GR . . . .
H7F H 0.827301 0.444816 0.732552 0.067 Uiso 1 1 calc GR . . . .
B8 B 0.7318(6) 0.3595(2) 0.8725(4) 0.0537(13) Uani 1 1 d . . . . .
H8D H 0.653434 0.345777 0.830099 0.081 Uiso 1 1 calc GR . . . .
H8E H 0.722241 0.344922 0.941976 0.081 Uiso 1 1 calc GR . . . .
H8F H 0.818807 0.344993 0.844777 0.081 Uiso 1 1 calc GR . . . .
N3A N 0.2613(19) 0.5799(9) 0.6587(14) 0.059(5) Uani 0.304(10) 1 d D U P A 2
C6A C 0.157(2) 0.5450(10) 0.712(2) 0.073(6) Uani 0.304(10) 1 d D U P A 2
H6AA H 0.069298 0.545451 0.673634 0.109 Uiso 0.304(10) 1 calc GR U P A 2
H6AB H 0.143536 0.561697 0.780005 0.109 Uiso 0.304(10) 1 calc GR U P A 2
H6AC H 0.190300 0.504551 0.719422 0.109 Uiso 0.304(10) 1 calc GR U P A 2
B6A B 0.311(3) 0.5455(13) 0.5634(16) 0.073(7) Uani 0.304(10) 1 d D U P A 2
H6AD H 0.367955 0.512178 0.585420 0.110 Uiso 0.304(10) 1 calc GR U P A 2
H6AE H 0.365611 0.571524 0.520818 0.110 Uiso 0.304(10) 1 calc GR U P A 2
H6AF H 0.229731 0.531351 0.524258 0.110 Uiso 0.304(10) 1 calc GR U P A 2
B5A B 0.202(4) 0.6419(11) 0.635(3) 0.074(10) Uani 0.304(10) 1 d D U P A 2
H5AA H 0.137580 0.639684 0.576402 0.111 Uiso 0.304(10) 1 calc GR U P A 2
H5AB H 0.278641 0.668495 0.619265 0.111 Uiso 0.304(10) 1 calc GR U P A 2
H5AC H 0.153246 0.656637 0.694079 0.111 Uiso 0.304(10) 1 calc GR U P A 2
C5A C 0.381(2) 0.5893(9) 0.7314(18) 0.094(8) Uani 0.304(10) 1 d D U P A 2
H5AD H 0.350789 0.612899 0.788941 0.140 Uiso 0.304(10) 1 calc GR U P A 2
H5AE H 0.455643 0.609880 0.696659 0.140 Uiso 0.304(10) 1 calc GR U P A 2
H5AF H 0.415383 0.551412 0.756063 0.140 Uiso 0.304(10) 1 calc GR U P A 2

loop_
_atom_site_aniso_label
_atom_site_aniso_U_11
_atom_site_aniso_U_22
_atom_site_aniso_U_33
_atom_site_aniso_U_23
_atom_site_aniso_U_13
_atom_site_aniso_U_12
K1 0.0741(7) 0.0505(6) 0.0529(6) -0.0082(5) 0.0148(5) 0.0065(5)
K2 0.0881(8) 0.0588(6) 0.0413(6) -0.0123(5) 0.0142(5) -0.0236(6)
K3 0.0738(8) 0.1489(14) 0.0359(6) -0.0147(7) -0.0182(5) 0.0536(8)
K4 0.0840(9) 0.0907(10) 0.0810(10) 0.0506(8) -0.0005(7) 0.0005(7)
N1 0.0392(17) 0.0453(18) 0.0368(18) -0.0084(14) -0.0019(14) 0.0004(14)
N2 0.0430(18) 0.0392(17) 0.0397(19) -0.0010(14) 0.0002(15) -0.0024(14)
N3 0.047(4) 0.051(4) 0.038(3) 0.012(3) 0.010(3) 0.000(3)
N4 0.0446(18) 0.0468(19) 0.0309(17) -0.0012(14) -0.0019(14) -0.0012(15)
C1 0.067(3) 0.051(3) 0.068(3) 0.007(2) 0.015(3) 0.021(2)
C2 0.061(3) 0.075(4) 0.063(3) -0.013(3) -0.005(3) -0.020(3)
C3 0.051(3) 0.078(4) 0.068(4) 0.018(3) 0.000(2) 0.003(2)
C4 0.090(4) 0.049(3) 0.059(3) -0.012(2) 0.007(3) -0.012(3)
C5 0.056(5) 0.093(7) 0.113(8) -0.010(6) -0.003(5) -0.014(4)
C6 0.101(8) 0.056(5) 0.045(5) 0.016(4) 0.016(4) 0.005(5)
C7 0.071(3) 0.073(3) 0.058(3) -0.007(3) 0.022(3) 0.006(3)
C8 0.075(3) 0.069(3) 0.049(3) 0.002(2) -0.024(3) -0.012(3)
B1 0.059(3) 0.061(3) 0.034(3) -0.008(2) -0.013(2) 0.008(2)
B2 0.057(3) 0.055(3) 0.035(3) -0.004(2) -0.003(2) 0.016(2)
B3 0.066(3) 0.052(3) 0.046(3) -0.005(2) 0.013(3) -0.013(2)
B4 0.047(3) 0.062(3) 0.044(3) -0.007(2) 0.002(2) -0.008(2)
B5 0.078(8) 0.047(5) 0.096(12) 0.020(5) 0.016(7) 0.009(5)
B6 0.049(5) 0.127(12) 0.065(8) 0.036(7) 0.011(5) 0.023(6)
B7 0.062(3) 0.038(2) 0.034(2) -0.0015(19) -0.003(2) 0.000(2)
B8 0.071(3) 0.048(3) 0.041(3) 0.008(2) -0.005(2) -0.004(2)
N3A 0.083(13) 0.043(8) 0.049(9) -0.003(6) -0.018(8) 0.002(9)
C6A 0.084(13) 0.055(10) 0.079(16) 0.001(11) 0.016(11) 0.021(9)
B6A 0.10(2) 0.077(15) 0.041(11) 0.017(8) 0.007(10) 0.023(14)
B5A 0.09(2) 0.046(9) 0.08(2) -0.002(10) -0.046(18) 0.004(10)
C5A 0.119(15) 0.064(12) 0.094(15) -0.001(10) -0.060(13) 0.010(10)

loop_
_atom_type_symbol
_atom_type_description
_atom_type_scat_dispersion_real
_atom_type_scat_dispersion_imag
_atom_type_scat_source
C C 0.0181 0.0091 'International Tables Vol C Tables 4.2.6.8 and 6.1.1.4'
H H 0.0000 0.0000 'International Tables Vol C Tables 4.2.6.8 and 6.1.1.4'
B B 0.0090 0.0039 'International Tables Vol C Tables 4.2.6.8 and 6.1.1.4'
K K 0.3868 1.0657 'International Tables Vol C Tables 4.2.6.8 and 6.1.1.4'
N N 0.0311 0.0180 'International Tables Vol C Tables 4.2.6.8 and 6.1.1.4'

loop_
_exptl_crystal_face_index_h
_exptl_crystal_face_index_k
_exptl_crystal_face_index_l
_exptl_crystal_face_perp_dist
-5 -3 6 0.0418
4 3 -6 0.0477
-5 5 -5 0.2278
4 -6 6 0.2480
0 15 0 0.0177
-1 -15 0 0.0155

loop_
_geom_angle_atom_site_label_1
_geom_angle_atom_site_label_2
_geom_angle_atom_site_label_3
_geom_angle
C1 N1 C2 108.5(4)
C1 N1 B1 109.6(4)
C1 N1 B2 108.5(4)
C2 N1 B1 109.1(4)
C2 N1 B2 110.5(4)
B2 N1 B1 110.6(4)
C3 N2 C4 108.6(4)
C3 N2 B3 109.6(4)
C3 N2 B4 108.7(4)
C4 N2 B3 109.9(4)
C4 N2 B4 108.9(4)
B4 N2 B3 111.1(4)
C5 N3 B5 108.3(11)
C5 N3 B6 110.1(9)
C6 N3 C5 107.7(9)
C6 N3 B5 109.4(10)
C6 N3 B6 109.0(8)
B5 N3 B6 112.2(10)
C7 N4 C8 107.4(4)
C7 N4 B7 109.2(4)
C7 N4 B8 108.9(4)
C8 N4 B7 108.4(4)
C8 N4 B8 109.2(4)
B8 N4 B7 113.6(3)
N1 C1 H1A 109.5
N1 C1 H1B 109.5
N1 C1 H1C 109.5
H1A C1 H1B 109.5
H1A C1 H1C 109.5
H1B C1 H1C 109.5
N1 C2 H2A 109.5
N1 C2 H2B 109.5
N1 C2 H2C 109.5
H2A C2 H2B 109.5
H2A C2 H2C 109.5
H2B C2 H2C 109.5
N2 C3 H3A 109.5
N2 C3 H3B 109.5
N2 C3 H3C 109.5
H3A C3 H3B 109.5
H3A C3 H3C 109.5
H3B C3 H3C 109.5
N2 C4 H4A 109.5
N2 C4 H4B 109.5
N2 C4 H4C 109.5
H4A C4 H4B 109.5
H4A C4 H4C 109.5
H4B C4 H4C 109.5
N3 C5 H5A 109.5
N3 C5 H5B 109.5
N3 C5 H5C 109.5
H5A C5 H5B 109.5
H5A C5 H5C 109.5
H5B C5 H5C 109.5
N3 C6 H6A 109.5
N3 C6 H6B 109.5
N3 C6 H6C 109.5
H6A C6 H6B 109.5
H6A C6 H6C 109.5
H6B C6 H6C 109.5
N4 C7 H7A 109.5
N4 C7 H7B 109.5
N4 C7 H7C 109.5
H7A C7 H7B 109.5
H7A C7 H7C 109.5
H7B C7 H7C 109.5
N4 C8 H8A 109.5
N4 C8 H8B 109.5
N4 C8 H8C 109.5
H8A C8 H8B 109.5
H8A C8 H8C 109.5
H8B C8 H8C 109.5
N1 B1 H1D 109.5
N1 B1 H1E 109.5
N1 B1 H1F 109.5
H1D B1 H1E 109.5
H1D B1 H1F 109.5
H1E B1 H1F 109.5
N1 B2 H2D 109.5
N1 B2 H2E 109.5
N1 B2 H2F 109.5
H2D B2 H2E 109.5
H2D B2 H2F 109.5
H2E B2 H2F 109.5
N2 B3 H3D 109.5
N2 B3 H3E 109.5
N2 B3 H3F 109.5
H3D B3 H3E 109.5
H3D B3 H3F 109.5
H3E B3 H3F 109.5
N2 B4 H4D 109.5
N2 B4 H4E 109.5
N2 B4 H4F 109.5
H4D B4 H4E 109.5
H4D B4 H4F 109.5
H4E B4 H4F 109.5
N3 B5 H5D 109.5
N3 B5 H5E 109.5
N3 B5 H5F 109.5
H5D B5 H5E 109.5
H5D B5 H5F 109.5
H5E B5 H5F 109.5
N3 B6 H6D 109.5
N3 B6 H6E 109.5
N3 B6 H6F 109.5
H6D B6 H6E 109.5
H6D B6 H6F 109.5
H6E B6 H6F 109.5
N4 B7 H7D 109.5
N4 B7 H7E 109.5
N4 B7 H7F 109.5
H7D B7 H7E 109.5
H7D B7 H7F 109.5
H7E B7 H7F 109.5
N4 B8 H8D 109.5
N4 B8 H8E 109.5
N4 B8 H8F 109.5
H8D B8 H8E 109.5
H8D B8 H8F 109.5
H8E B8 H8F 109.5
C6A N3A B6A 110(2)
C6A N3A B5A 110(2)
C6A N3A C5A 107(2)
B5A N3A B6A 114(2)
C5A N3A B6A 110(2)
C5A N3A B5A 105.7(19)
N3A C6A H6AA 109.5
N3A C6A H6AB 109.5
N3A C6A H6AC 109.5
H6AA C6A H6AB 109.5
H6AA C6A H6AC 109.5
H6AB C6A H6AC 109.5
N3A B6A H6AD 109.5
N3A B6A H6AE 109.5
N3A B6A H6AF 109.5
H6AD B6A H6AE 109.5
H6AD B6A H6AF 109.5
H6AE B6A H6AF 109.5
N3A B5A H5AA 109.5
N3A B5A H5AB 109.5
N3A B5A H5AC 109.5
H5AA B5A H5AB 109.5
H5AA B5A H5AC 109.5
H5AB B5A H5AC 109.5
N3A C5A H5AD 109.5
N3A C5A H5AE 109.5
N3A C5A H5AF 109.5
H5AD C5A H5AE 109.5
H5AD C5A H5AF 109.5
H5AE C5A H5AF 109.5

loop_
_geom_bond_atom_site_label_1
_geom_bond_atom_site_label_2
_geom_bond_distance
N1 C1 1.476(6)
N1 C2 1.477(6)
N1 B1 1.579(6)
N1 B2 1.578(6)
N2 C3 1.466(6)
N2 C4 1.466(6)
N2 B3 1.584(6)
N2 B4 1.582(6)
N3 C5 1.495(10)
N3 C6 1.466(8)
N3 B5 1.547(10)
N3 B6 1.569(10)
N4 C7 1.469(6)
N4 C8 1.482(6)
N4 B7 1.578(6)
N4 B8 1.576(6)
C1 H1A 0.9800
C1 H1B 0.9800
C1 H1C 0.9800
C2 H2A 0.9800
C2 H2B 0.9800
C2 H2C 0.9800
C3 H3A 0.9800
C3 H3B 0.9800
C3 H3C 0.9800
C4 H4A 0.9800
C4 H4B 0.9800
C4 H4C 0.9800
C5 H5A 0.9800
C5 H5B 0.9800
C5 H5C 0.9800
C6 H6A 0.9800
C6 H6B 0.9800
C6 H6C 0.9800
C7 H7A 0.9800
C7 H7B 0.9800
C7 H7C 0.9800
C8 H8A 0.9800
C8 H8B 0.9800
C8 H8C 0.9800
B1 H1D 0.9800
B1 H1E 0.9800
B1 H1F 0.9800
B2 H2D 0.9800
B2 H2E 0.9800
B2 H2F 0.9800
B3 H3D 0.9800
B3 H3E 0.9800
B3 H3F 0.9800
B4 H4D 0.9800
B4 H4E 0.9800
B4 H4F 0.9800
B5 H5D 0.9800
B5 H5E 0.9800
B5 H5F 0.9800
B6 H6D 0.9800
B6 H6E 0.9800
B6 H6F 0.9800
B7 H7D 0.9800
B7 H7E 0.9800
B7 H7F 0.9800
B8 H8D 0.9800
B8 H8E 0.9800
B8 H8F 0.9800
N3A C6A 1.475(15)
N3A B6A 1.565(15)
N3A B5A 1.555(15)
N3A C5A 1.496(15)
C6A H6AA 0.9800
C6A H6AB 0.9800
C6A H6AC 0.9800
B6A H6AD 0.9800
B6A H6AE 0.9800
B6A H6AF 0.9800
B5A H5AA 0.9800
B5A H5AB 0.9800
B5A H5AC 0.9800
C5A H5AD 0.9800
C5A H5AE 0.9800
C5A H5AF 0.9800

loop_
_exptl_oxdiff_crystal_face_indexfrac_h
_exptl_oxdiff_crystal_face_indexfrac_k
_exptl_oxdiff_crystal_face_indexfrac_l
_exptl_oxdiff_crystal_face_x
_exptl_oxdiff_crystal_face_y
_exptl_oxdiff_crystal_face_z
-5.0006 -3.0351 5.9995 0.9974 -0.3547 -0.1629
4.0003 3.0320 -5.9996 -0.8807 0.2897 0.2508
-5.0039 5.0010 -4.9989 0.2700 -0.1501 1.0119
4.0040 -6.0074 5.9986 -0.0904 0.0501 -1.0385
-0.0078 15.0013 0.0079 0.1838 0.9008 0.4221
-0.9926 -15.0044 -0.0080 -0.0670 -0.9658 -0.3342
